data_4511780
loop_
_publ_author_name
'Venkanna, Gopaladasu T.'
'Arman, Hadi D.'
'Tonzetich, Zachary J.'

_publ_section_title
;
 Catalytic C--S Cross-Coupling Reactions Employing Ni Complexes of
 Pyrrole-Based Pincer Ligands
;
_journal_issue 9
_journal_name_full 'ACS Catalysis'
_journal_page_first 2941
_journal_paper_doi 10.1021/cs500874z
_journal_volume 4
_journal_year 2014
_chemical_formula_moiety 'C30 H46.80 Cl0.20 N Ni O0.80 P2'
_chemical_formula_sum 'C30 H46.8 Cl0.2 N Ni O0.8 P2'
_chemical_formula_weight 562.02
_space_group_IT_number 14
_symmetry_cell_setting monoclinic
_symmetry_space_group_name_Hall '-P 2ybc'
_symmetry_space_group_name_H-M 'P 1 21/c 1'
_atom_sites_solution_hydrogens geom
_atom_sites_solution_primary direct
_atom_sites_solution_secondary difmap
_audit_creation_method SHELXL-97
_cell_angle_alpha 90.00
_cell_angle_beta 92.576(7)
_cell_angle_gamma 90.00
_cell_formula_units_Z 4
_cell_length_a 10.3866(11)
_cell_length_b 18.0201(18)
_cell_length_c 15.5109(15)
_cell_measurement_reflns_used 15425
_cell_measurement_temperature 98(2)
_cell_measurement_theta_max 27.6
_cell_measurement_theta_min 3.2
_cell_volume 2900.2(5)
_computing_cell_refinement
;
CrystalClear-SM Expert 2.0 r5 (Rigaku, 2010)
;
_computing_data_collection
;
CrystalClear-SM Expert 2.0 r5 (Rigaku, 2010)
;
_computing_data_reduction
;
CrystalClear-SM Expert 2.0 r5 (Rigaku, 2010)
;
_computing_structure_refinement 'SHELXL-97 (Sheldrick, 1997)'
_computing_structure_solution 'SHELXS-97 (Sheldrick, 1990)'
_diffrn_ambient_temperature 98(2)
_diffrn_detector_area_resol_mean 28.5714
_diffrn_measured_fraction_theta_full 0.998
_diffrn_measured_fraction_theta_max 0.998
_diffrn_measurement_device_type
;
Saturn724 (2x2 bin mode)
;
_diffrn_measurement_method \w
_diffrn_radiation_monochromator graphite
_diffrn_radiation_source 'sealed tube'
_diffrn_radiation_type MoK\a
_diffrn_radiation_wavelength 0.71073
_diffrn_reflns_av_R_equivalents 0.0284
_diffrn_reflns_av_sigmaI/netI 0.0287
_diffrn_reflns_limit_h_max 12
_diffrn_reflns_limit_h_min -12
_diffrn_reflns_limit_k_max 22
_diffrn_reflns_limit_k_min -21
_diffrn_reflns_limit_l_max 15
_diffrn_reflns_limit_l_min -19
_diffrn_reflns_number 18920
_diffrn_reflns_reduction_process 'Lp corrections applied'
_diffrn_reflns_theta_full 25.99
_diffrn_reflns_theta_max 25.99
_diffrn_reflns_theta_min 3.21
_diffrn_standards_decay_% <1
_diffrn_standards_interval_count 0
_diffrn_standards_number 0
_exptl_absorpt_coefficient_mu 0.820
_exptl_absorpt_correction_T_max 0.9225
_exptl_absorpt_correction_T_min 0.8029
_exptl_absorpt_correction_type multi-scan
_exptl_absorpt_process_details 'ABSCOR (Higashi, 1995)'
_exptl_crystal_colour red
_exptl_crystal_density_diffrn 1.287
_exptl_crystal_density_method 'not measured'
_exptl_crystal_description chunk
_exptl_crystal_F_000 1206
_exptl_crystal_size_max 0.28
_exptl_crystal_size_mid 0.24
_exptl_crystal_size_min 0.10
_refine_diff_density_max 1.636
_refine_diff_density_min -0.943
_refine_diff_density_rms 0.083
_refine_ls_extinction_method none
_refine_ls_goodness_of_fit_ref 0.994
_refine_ls_hydrogen_treatment mixed
_refine_ls_matrix_type full
_refine_ls_number_parameters 337
_refine_ls_number_reflns 5695
_refine_ls_number_restraints 1
_refine_ls_restrained_S_all 0.994
_refine_ls_R_factor_all 0.0675
_refine_ls_R_factor_gt 0.0562
_refine_ls_shift/su_max 0.005
_refine_ls_shift/su_mean 0.000
_refine_ls_structure_factor_coef Fsqd
_refine_ls_weighting_details 'calc w=1/[\s^2^(Fo^2^)+(0.0200P)^2^+12.0000P] where P=(Fo^2^+2Fc^2^)/3'
_refine_ls_weighting_scheme calc
_refine_ls_wR_factor_gt 0.1199
_refine_ls_wR_factor_ref 0.1260
_reflns_number_gt 4767
_reflns_number_total 5695
_reflns_threshold_expression >2sigma(I)
_cod_data_source_file cs500874z_si_002.cif
_cod_data_source_block '[Ni(OH)(CyPNP)]'
_cod_depositor_comments 'Adding full bibliography for 4511774--4511781.cif.'
_cod_original_sg_symbol_H-M 'P 2(1)/c'
_cod_original_formula_sum 'C30 H46.80 Cl0.20 N Ni O0.80 P2'
_cod_database_code 4511780

loop_
_symmetry_equiv_pos_as_xyz
'x, y, z'
'-x, y+1/2, -z+1/2'
'-x, -y, -z'
'x, -y-1/2, z-1/2'

loop_
_atom_site_label
_atom_site_type_symbol
_atom_site_fract_x
_atom_site_fract_y
_atom_site_fract_z
_atom_site_U_iso_or_equiv
_atom_site_adp_type
_atom_site_occupancy
_atom_site_symmetry_multiplicity
_atom_site_calc_flag
_atom_site_refinement_flags
_atom_site_disorder_assembly
_atom_site_disorder_group
Ni1 Ni -0.20437(4) 0.21349(2) 0.80130(3) 0.02891(14) Uani 1 1 d . . .
P1 P -0.03374(8) 0.17634(5) 0.87590(6) 0.0263(2) Uani 1 1 d . A .
P2 P -0.39303(9) 0.22137(5) 0.73189(8) 0.0368(3) Uani 1 1 d . A .
N1 N -0.2913(3) 0.15997(17) 0.8816(2) 0.0332(7) Uani 1 1 d . A .
C14 C 0.3062(3) 0.2843(2) 0.9585(2) 0.0319(8) Uani 1 1 d . . .
H14A H 0.3849 0.2664 0.9903 0.038 Uiso 1 1 calc R . .
H14B H 0.3311 0.3024 0.9013 0.038 Uiso 1 1 calc R . .
C6 C 0.0512(3) 0.09639(18) 0.8325(2) 0.0253(7) Uani 1 1 d . . .
H6A H 0.1204 0.0815 0.8760 0.030 Uiso 1 1 calc R A .
C7 C 0.1153(3) 0.11512(19) 0.7485(2) 0.0296(8) Uani 1 1 d . A .
H7A H 0.0490 0.1317 0.7048 0.035 Uiso 1 1 calc R . .
H7B H 0.1773 0.1563 0.7587 0.035 Uiso 1 1 calc R . .
C5 C -0.0974(4) 0.1413(2) 0.9760(3) 0.0360(9) Uani 1 1 d . . .
H5A H -0.0521 0.0953 0.9949 0.043 Uiso 1 1 calc R A .
H5B H -0.0879 0.1788 1.0225 0.043 Uiso 1 1 calc R . .
C12 C 0.0876(3) 0.24750(19) 0.9000(2) 0.0263(7) Uani 1 1 d . . .
H12A H 0.1130 0.2677 0.8432 0.032 Uiso 1 1 calc R A .
C1 C -0.2374(4) 0.1260(2) 0.9536(3) 0.0381(9) Uani 1 1 d . A .
C13 C 0.2112(3) 0.22060(19) 0.9464(2) 0.0291(7) Uani 1 1 d . A .
H13A H 0.1912 0.1999 1.0034 0.035 Uiso 1 1 calc R . .
H13B H 0.2502 0.1807 0.9123 0.035 Uiso 1 1 calc R . .
C16 C 0.1245(3) 0.3752(2) 0.9623(3) 0.0333(8) Uani 1 1 d . . .
H16A H 0.1447 0.3970 0.9059 0.040 Uiso 1 1 calc R A .
H16B H 0.0856 0.4145 0.9974 0.040 Uiso 1 1 calc R . .
C11 C -0.0402(4) 0.03029(19) 0.8191(3) 0.0335(8) Uani 1 1 d . A .
H11A H -0.0771 0.0169 0.8748 0.040 Uiso 1 1 calc R . .
H11B H -0.1121 0.0444 0.7783 0.040 Uiso 1 1 calc R . .
C10 C 0.0301(4) -0.0367(2) 0.7837(3) 0.0361(9) Uani 1 1 d . . .
H10A H 0.0959 -0.0541 0.8272 0.043 Uiso 1 1 calc R A .
H10B H -0.0322 -0.0775 0.7725 0.043 Uiso 1 1 calc R . .
C25 C -0.4006(3) 0.16596(19) 0.6335(3) 0.0311(8) Uani 1 1 d . . .
H25A H -0.4933 0.1579 0.6159 0.037 Uiso 1 1 calc R A .
C9 C 0.0947(4) -0.0176(2) 0.7009(3) 0.0360(9) Uani 1 1 d . A .
H9A H 0.0283 -0.0052 0.6554 0.043 Uiso 1 1 calc R . .
H9B H 0.1437 -0.0611 0.6813 0.043 Uiso 1 1 calc R . .
C15 C 0.2480(3) 0.3477(2) 1.0081(2) 0.0311(8) Uani 1 1 d . A .
H15A H 0.3107 0.3890 1.0135 0.037 Uiso 1 1 calc R . .
H15B H 0.2292 0.3307 1.0669 0.037 Uiso 1 1 calc R . .
C27 C -0.3405(4) 0.1501(2) 0.4799(3) 0.0446(10) Uani 1 1 d . . .
H27A H -0.2917 0.1727 0.4332 0.053 Uiso 1 1 calc R A .
H27B H -0.4314 0.1453 0.4587 0.053 Uiso 1 1 calc R . .
C18 C -0.5008(4) 0.1737(3) 0.8041(3) 0.0488(12) Uani 1 1 d . . .
H18A H -0.5632 0.2092 0.8272 0.059 Uiso 1 1 calc R A .
H18B H -0.5494 0.1342 0.7723 0.059 Uiso 1 1 calc R . .
C4 C -0.4196(4) 0.1408(2) 0.8758(3) 0.0428(11) Uani 1 1 d . A .
C28 C -0.2866(4) 0.0736(3) 0.4997(3) 0.0451(10) Uani 1 1 d . A .
H28A H -0.3006 0.0413 0.4486 0.054 Uiso 1 1 calc R . .
H28B H -0.1926 0.0772 0.5127 0.054 Uiso 1 1 calc R . .
C8 C 0.1855(4) 0.0478(2) 0.7149(2) 0.0337(8) Uani 1 1 d . . .
H8A H 0.2243 0.0605 0.6596 0.040 Uiso 1 1 calc R A .
H8B H 0.2561 0.0337 0.7567 0.040 Uiso 1 1 calc R . .
C21 C -0.4968(4) 0.4434(2) 0.7259(3) 0.0479(11) Uani 1 1 d . A .
H21A H -0.4836 0.4800 0.7731 0.057 Uiso 1 1 calc R . .
H21B H -0.4506 0.4618 0.6757 0.057 Uiso 1 1 calc R . .
C2 C -0.3298(5) 0.0849(2) 0.9922(3) 0.0507(12) Uani 1 1 d . . .
H2A H -0.3181 0.0554 1.0427 0.061 Uiso 1 1 calc R A .
C30 C -0.3399(4) 0.09068(19) 0.6537(3) 0.0329(8) Uani 1 1 d . A .
H30A H -0.2479 0.0975 0.6715 0.040 Uiso 1 1 calc R . .
H30B H -0.3836 0.0676 0.7024 0.040 Uiso 1 1 calc R . .
C17 C 0.0283(3) 0.3121(2) 0.9482(3) 0.0341(8) Uani 1 1 d . A .
H17A H -0.0484 0.3306 0.9145 0.041 Uiso 1 1 calc R . .
H17B H -0.0002 0.2945 1.0047 0.041 Uiso 1 1 calc R . .
C19 C -0.4699(5) 0.3103(3) 0.7007(5) 0.0737(19) Uani 1 1 d . . .
H19A H -0.4318 0.3234 0.6446 0.088 Uiso 1 1 calc R A .
C26 C -0.3340(4) 0.2010(2) 0.5574(3) 0.0401(9) Uani 1 1 d . A .
H26A H -0.3763 0.2488 0.5421 0.048 Uiso 1 1 calc R . .
H26B H -0.2427 0.2113 0.5744 0.048 Uiso 1 1 calc R . .
C29 C -0.3508(4) 0.0397(2) 0.5758(3) 0.0398(9) Uani 1 1 d . . .
H29A H -0.3097 -0.0085 0.5904 0.048 Uiso 1 1 calc R A .
H29B H -0.4429 0.0304 0.5602 0.048 Uiso 1 1 calc R . .
C20 C -0.4384(5) 0.3701(3) 0.7547(5) 0.0751(19) Uani 1 1 d . A .
H20A H -0.3435 0.3754 0.7588 0.090 Uiso 1 1 calc R . .
H20B H -0.4671 0.3587 0.8133 0.090 Uiso 1 1 calc R . .
C3 C -0.4455(4) 0.0949(3) 0.9427(3) 0.0553(13) Uani 1 1 d . A .
H3A H -0.5267 0.0735 0.9538 0.066 Uiso 1 1 calc R . .
C24 C -0.6160(4) 0.3010(3) 0.6780(4) 0.0597(15) Uani 1 1 d . A .
C22 C -0.6391(5) 0.4391(3) 0.7014(5) 0.0716(18) Uani 1 1 d . . .
O1 O -0.1082(11) 0.2686(6) 0.7330(6) 0.055(3) Uani 0.80 1 d PD A 1
H1A H -0.158(6) 0.300(3) 0.696(4) 0.083 Uiso 0.80 1 d PD B 1
C23A C -0.6635(7) 0.3836(4) 0.6401(4) 0.0495(18) Uani 0.70 1 d P A 1
H23A H -0.6173 0.3951 0.5873 0.059 Uiso 0.70 1 calc PR A 1
H23B H -0.7569 0.3820 0.6245 0.059 Uiso 0.70 1 calc PR A 1
Cl1 Cl -0.0953(15) 0.2731(8) 0.7079(8) 0.036(2) Uani 0.20 1 d P A 2
C23B C -0.6962(12) 0.3646(7) 0.6944(12) 0.039(3) Uani 0.30 1 d P A 2
H23D H -0.7395 0.3549 0.7489 0.047 Uiso 0.30 1 calc PR A 2
H23C H -0.7645 0.3664 0.6479 0.047 Uiso 0.30 1 calc PR A 2

loop_
_atom_site_aniso_label
_atom_site_aniso_U_11
_atom_site_aniso_U_22
_atom_site_aniso_U_33
_atom_site_aniso_U_23
_atom_site_aniso_U_13
_atom_site_aniso_U_12
Ni1 0.0163(2) 0.0231(2) 0.0475(3) -0.0052(2) 0.00337(18) -0.00283(17)
P1 0.0198(4) 0.0244(4) 0.0350(5) -0.0019(4) 0.0051(4) -0.0018(3)
P2 0.0172(4) 0.0270(5) 0.0658(7) -0.0172(5) -0.0010(4) 0.0012(4)
N1 0.0250(15) 0.0303(16) 0.0454(19) -0.0133(14) 0.0127(14) -0.0056(12)
C14 0.0225(17) 0.038(2) 0.034(2) -0.0066(16) -0.0030(15) 0.0000(15)
C6 0.0218(16) 0.0241(17) 0.0302(18) -0.0003(14) 0.0029(14) 0.0000(13)
C7 0.0278(18) 0.0258(17) 0.035(2) 0.0000(14) 0.0020(15) -0.0014(14)
C5 0.036(2) 0.033(2) 0.040(2) -0.0008(16) 0.0130(17) -0.0014(16)
C12 0.0199(16) 0.0266(17) 0.0325(18) -0.0025(14) 0.0011(14) -0.0026(13)
C1 0.034(2) 0.0303(19) 0.051(2) -0.0108(17) 0.0223(18) -0.0065(16)
C13 0.0241(17) 0.0289(18) 0.0342(19) -0.0050(15) -0.0010(14) 0.0029(14)
C16 0.0290(18) 0.0284(19) 0.042(2) -0.0046(16) 0.0002(16) -0.0010(15)
C11 0.0308(19) 0.0242(18) 0.046(2) -0.0026(16) 0.0068(17) -0.0044(15)
C10 0.037(2) 0.0238(18) 0.048(2) -0.0016(16) 0.0072(18) -0.0029(15)
C25 0.0175(16) 0.0260(18) 0.050(2) -0.0049(16) -0.0005(15) 0.0013(13)
C9 0.040(2) 0.0305(19) 0.038(2) -0.0056(16) 0.0027(17) 0.0022(16)
C15 0.0292(18) 0.0321(19) 0.0317(19) -0.0048(15) -0.0012(15) -0.0038(15)
C27 0.035(2) 0.054(3) 0.044(2) 0.008(2) 0.0042(18) -0.0001(19)
C18 0.0204(18) 0.064(3) 0.063(3) -0.036(2) 0.0116(19) -0.0100(18)
C4 0.0270(19) 0.043(2) 0.060(3) -0.025(2) 0.0221(19) -0.0137(17)
C28 0.038(2) 0.056(3) 0.042(2) -0.005(2) 0.0093(19) 0.0075(19)
C8 0.035(2) 0.034(2) 0.033(2) -0.0007(15) 0.0102(16) 0.0010(16)
C21 0.030(2) 0.030(2) 0.083(3) 0.001(2) -0.001(2) 0.0045(16)
C2 0.054(3) 0.042(2) 0.059(3) -0.008(2) 0.032(2) -0.014(2)
C30 0.035(2) 0.0238(17) 0.040(2) -0.0034(15) 0.0044(17) 0.0046(15)
C17 0.0232(17) 0.0271(18) 0.052(2) -0.0049(16) 0.0010(16) 0.0013(14)
C19 0.038(2) 0.033(2) 0.146(6) -0.032(3) -0.037(3) 0.016(2)
C26 0.0271(19) 0.034(2) 0.058(3) 0.0109(18) -0.0009(18) 0.0005(16)
C29 0.046(2) 0.031(2) 0.043(2) -0.0065(17) 0.0043(19) 0.0081(17)
C20 0.040(3) 0.035(2) 0.147(6) -0.003(3) -0.035(3) -0.001(2)
C3 0.040(2) 0.057(3) 0.072(3) -0.024(2) 0.032(2) -0.024(2)
C24 0.033(2) 0.047(3) 0.097(4) -0.040(3) -0.030(2) 0.0170(19)
C22 0.037(3) 0.043(3) 0.133(5) 0.007(3) -0.024(3) 0.004(2)
O1 0.036(4) 0.048(3) 0.082(7) 0.022(4) -0.002(4) -0.011(2)
C23A 0.046(4) 0.069(5) 0.033(3) -0.002(3) -0.011(3) 0.036(3)
Cl1 0.032(4) 0.032(4) 0.045(5) 0.007(3) -0.003(4) -0.009(3)
C23B 0.022(6) 0.035(7) 0.059(10) -0.006(7) -0.012(6) 0.011(5)

loop_
_atom_type_symbol
_atom_type_description
_atom_type_scat_dispersion_real
_atom_type_scat_dispersion_imag
_atom_type_scat_source
C C 0.0033 0.0016 'International Tables Vol C Tables 4.2.6.8 and 6.1.1.4'
H H 0.0000 0.0000 'International Tables Vol C Tables 4.2.6.8 and 6.1.1.4'
N N 0.0061 0.0033 'International Tables Vol C Tables 4.2.6.8 and 6.1.1.4'
O O 0.0106 0.0060 'International Tables Vol C Tables 4.2.6.8 and 6.1.1.4'
P P 0.1023 0.0942 'International Tables Vol C Tables 4.2.6.8 and 6.1.1.4'
Ni Ni 0.3393 1.1124 'International Tables Vol C Tables 4.2.6.8 and 6.1.1.4'
Cl Cl 0.1484 0.1585 'International Tables Vol C Tables 4.2.6.8 and 6.1.1.4'

loop_
_geom_angle_atom_site_label_1
_geom_angle_atom_site_label_2
_geom_angle_atom_site_label_3
_geom_angle
O1 Ni1 N1 173.7(4)
O1 Ni1 Cl1 5.9(7)
N1 Ni1 Cl1 177.5(4)
O1 Ni1 P1 91.3(4)
N1 Ni1 P1 83.79(11)
Cl1 Ni1 P1 94.0(4)
O1 Ni1 P2 100.6(4)
N1 Ni1 P2 84.93(11)
Cl1 Ni1 P2 97.0(4)
P1 Ni1 P2 165.13(4)
C12 P1 C5 109.96(18)
C12 P1 C6 106.76(15)
C5 P1 C6 103.81(17)
C12 P1 Ni1 115.52(12)
C5 P1 Ni1 103.94(13)
C6 P1 Ni1 116.10(12)
C25 P2 C18 104.48(18)
C25 P2 C19 104.7(2)
C18 P2 C19 107.4(3)
C25 P2 Ni1 112.25(12)
C18 P2 Ni1 103.06(15)
C19 P2 Ni1 123.38(15)
C1 N1 C4 107.5(3)
C1 N1 Ni1 126.1(2)
C4 N1 Ni1 126.1(3)
C15 C14 C13 111.1(3)
C15 C14 H14A 109.4
C13 C14 H14A 109.4
C15 C14 H14B 109.4
C13 C14 H14B 109.4
H14A C14 H14B 108.0
C7 C6 C11 110.3(3)
C7 C6 P1 112.0(2)
C11 C6 P1 110.9(2)
C7 C6 H6A 107.8
C11 C6 H6A 107.8
P1 C6 H6A 107.8
C8 C7 C6 110.5(3)
C8 C7 H7A 109.5
C6 C7 H7A 109.5
C8 C7 H7B 109.5
C6 C7 H7B 109.5
H7A C7 H7B 108.1
C1 C5 P1 104.5(3)
C1 C5 H5A 110.9
P1 C5 H5A 110.9
C1 C5 H5B 110.9
P1 C5 H5B 110.9
H5A C5 H5B 108.9
C13 C12 C17 111.2(3)
C13 C12 P1 115.7(2)
C17 C12 P1 110.2(2)
C13 C12 H12A 106.4
C17 C12 H12A 106.4
P1 C12 H12A 106.4
N1 C1 C2 109.1(4)
N1 C1 C5 117.5(3)
C2 C1 C5 133.3(4)
C14 C13 C12 110.3(3)
C14 C13 H13A 109.6
C12 C13 H13A 109.6
C14 C13 H13B 109.6
C12 C13 H13B 109.6
H13A C13 H13B 108.1
C15 C16 C17 111.0(3)
C15 C16 H16A 109.4
C17 C16 H16A 109.4
C15 C16 H16B 109.4
C17 C16 H16B 109.4
H16A C16 H16B 108.0
C10 C11 C6 111.2(3)
C10 C11 H11A 109.4
C6 C11 H11A 109.4
C10 C11 H11B 109.4
C6 C11 H11B 109.4
H11A C11 H11B 108.0
C9 C10 C11 111.3(3)
C9 C10 H10A 109.4
C11 C10 H10A 109.4
C9 C10 H10B 109.4
C11 C10 H10B 109.4
H10A C10 H10B 108.0
C30 C25 C26 109.3(3)
C30 C25 P2 108.3(3)
C26 C25 P2 114.5(3)
C30 C25 H25A 108.2
C26 C25 H25A 108.2
P2 C25 H25A 108.2
C10 C9 C8 110.6(3)
C10 C9 H9A 109.5
C8 C9 H9A 109.5
C10 C9 H9B 109.5
C8 C9 H9B 109.5
H9A C9 H9B 108.1
C14 C15 C16 110.8(3)
C14 C15 H15A 109.5
C16 C15 H15A 109.5
C14 C15 H15B 109.5
C16 C15 H15B 109.5
H15A C15 H15B 108.1
C26 C27 C28 112.8(4)
C26 C27 H27A 109.0
C28 C27 H27A 109.0
C26 C27 H27B 109.0
C28 C27 H27B 109.0
H27A C27 H27B 107.8
C4 C18 P2 107.6(3)
C4 C18 H18A 110.2
P2 C18 H18A 110.2
C4 C18 H18B 110.2
P2 C18 H18B 110.2
H18A C18 H18B 108.5
C3 C4 N1 109.1(4)
C3 C4 C18 133.3(4)
N1 C4 C18 117.6(4)
C29 C28 C27 110.8(3)
C29 C28 H28A 109.5
C27 C28 H28A 109.5
C29 C28 H28B 109.5
C27 C28 H28B 109.5
H28A C28 H28B 108.1
C9 C8 C7 111.3(3)
C9 C8 H8A 109.4
C7 C8 H8A 109.4
C9 C8 H8B 109.4
C7 C8 H8B 109.4
H8A C8 H8B 108.0
C22 C21 C20 113.8(4)
C22 C21 H21A 108.8
C20 C21 H21A 108.8
C22 C21 H21B 108.8
C20 C21 H21B 108.8
H21A C21 H21B 107.7
C1 C2 C3 106.8(4)
C1 C2 H2A 126.6
C3 C2 H2A 126.6
C29 C30 C25 111.1(3)
C29 C30 H30A 109.4
C25 C30 H30A 109.4
C29 C30 H30B 109.4
C25 C30 H30B 109.4
H30A C30 H30B 108.0
C16 C17 C12 111.3(3)
C16 C17 H17A 109.4
C12 C17 H17A 109.4
C16 C17 H17B 109.4
C12 C17 H17B 109.4
H17A C17 H17B 108.0
C20 C19 C24 114.9(4)
C20 C19 P2 115.2(4)
C24 C19 P2 111.9(3)
C20 C19 H19A 104.5
C24 C19 H19A 104.5
P2 C19 H19A 104.5
C27 C26 C25 110.9(3)
C27 C26 H26A 109.5
C25 C26 H26A 109.5
C27 C26 H26B 109.5
C25 C26 H26B 109.5
H26A C26 H26B 108.0
C28 C29 C30 110.9(3)
C28 C29 H29A 109.5
C30 C29 H29A 109.5
C28 C29 H29B 109.5
C30 C29 H29B 109.5
H29A C29 H29B 108.0
C19 C20 C21 114.6(5)
C19 C20 H20A 108.6
C21 C20 H20A 108.6
C19 C20 H20B 108.6
C21 C20 H20B 108.6
H20A C20 H20B 107.6
C4 C3 C2 107.5(4)
C4 C3 H3A 126.3
C2 C3 H3A 126.3
C23B C24 C19 116.1(6)
C19 C24 C23A 104.7(4)
C23A C22 C21 110.8(5)
C23B C22 C21 116.9(6)
Ni1 O1 H1A 113(5)
C22 C23A C24 111.0(5)
C22 C23A H23A 109.4
C24 C23A H23A 109.4
C22 C23A H23B 109.4
C24 C23A H23B 109.4
H23A C23A H23B 108.0
Ni1 Cl1 H1A 90(5)
C24 C23B C22 120.2(10)
C24 C23B H23D 107.3
C22 C23B H23D 107.3
C24 C23B H23C 107.3
C22 C23B H23C 107.3
H23D C23B H23C 106.9

loop_
_geom_bond_atom_site_label_1
_geom_bond_atom_site_label_2
_geom_bond_distance
Ni1 O1 1.789(9)
Ni1 N1 1.843(3)
Ni1 Cl1 2.164(13)
Ni1 P1 2.1780(10)
Ni1 P2 2.1976(11)
P1 C12 1.825(3)
P1 C5 1.827(4)
P1 C6 1.833(3)
P2 C25 1.822(4)
P2 C18 1.832(5)
P2 C19 1.846(5)
N1 C1 1.371(5)
N1 C4 1.375(5)
C14 C15 1.517(5)
C14 C13 1.520(5)
C14 H14A 0.9900
C14 H14B 0.9900
C6 C7 1.527(5)
C6 C11 1.531(5)
C6 H6A 1.0000
C7 C8 1.521(5)
C7 H7A 0.9900
C7 H7B 0.9900
C5 C1 1.505(5)
C5 H5A 0.9900
C5 H5B 0.9900
C12 C13 1.522(5)
C12 C17 1.528(5)
C12 H12A 1.0000
C1 C2 1.372(5)
C13 H13A 0.9900
C13 H13B 0.9900
C16 C15 1.521(5)
C16 C17 1.523(5)
C16 H16A 0.9900
C16 H16B 0.9900
C11 C10 1.525(5)
C11 H11A 0.9900
C11 H11B 0.9900
C10 C9 1.514(5)
C10 H10A 0.9900
C10 H10B 0.9900
C25 C30 1.522(5)
C25 C26 1.531(5)
C25 H25A 1.0000
C9 C8 1.518(5)
C9 H9A 0.9900
C9 H9B 0.9900
C15 H15A 0.9900
C15 H15B 0.9900
C27 C26 1.512(6)
C27 C28 1.515(6)
C27 H27A 0.9900
C27 H27B 0.9900
C18 C4 1.488(7)
C18 H18A 0.9900
C18 H18B 0.9900
C4 C3 1.363(7)
C28 C29 1.511(6)
C28 H28A 0.9900
C28 H28B 0.9900
C8 H8A 0.9900
C8 H8B 0.9900
C21 C22 1.512(6)
C21 C20 1.513(6)
C21 H21A 0.9900
C21 H21B 0.9900
C2 C3 1.408(7)
C2 H2A 0.9500
C30 C29 1.518(5)
C30 H30A 0.9900
C30 H30B 0.9900
C17 H17A 0.9900
C17 H17B 0.9900
C19 C20 1.394(7)
C19 C24 1.551(6)
C19 H19A 1.0000
C26 H26A 0.9900
C26 H26B 0.9900
C29 H29A 0.9900
C29 H29B 0.9900
C20 H20A 0.9900
C20 H20B 0.9900
C3 H3A 0.9500
C24 C23B 1.446(13)
C24 C23A 1.667(8)
C22 C23A 1.395(9)
C22 C23B 1.470(14)
O1 H1A 0.94(2)
C23A H23A 0.9900
C23A H23B 0.9900
Cl1 H1A 0.83(5)
C23B H23D 0.9900
C23B H23C 0.9900
